data_2007142
loop_
_publ_author_name
'Zhang, Hongming'
'Lu, Yingchun'
'Biehl, Ed'

_publ_section_title
;
 2-[(2,5-Dimethoxyphenyl)(ferrocenyl)methyl]-3,6-dimethoxybenzonitrile
;
_journal_issue 4
_journal_name_full 'Acta Crystallographica Section C'
_journal_page_first 462
_journal_page_last 464
_journal_paper_doi 10.1107/S010827019701442X
_journal_volume 54
_journal_year 1998
_chemical_formula_iupac '[Fe (C5 H5) (C23 H22 N1 O4)]'
_chemical_formula_sum 'C28 H27 Fe N O4'
_chemical_formula_weight 497.36
_chemical_name_common ferrocenylbenzonitrile
_chemical_name_systematic
;
3,6-Dimethoxy-2-[\a-ferrocenyl-\a-(2',5'-dimethoxy-
phenyl)]methylbenzonitrile
;
_space_group_IT_number 61
_symmetry_cell_setting orthorhombic
_symmetry_space_group_name_Hall '-P 2ac 2ab'
_symmetry_space_group_name_H-M 'P b c a'
_cell_angle_alpha 90.00
_cell_angle_beta 90.00
_cell_angle_gamma 90.00
_cell_formula_units_Z 8
_cell_length_a 12.004(2)
_cell_length_b 19.108(2)
_cell_length_c 20.328(2)
_cell_measurement_reflns_used 25
_cell_measurement_temperature 220(2)
_cell_measurement_theta_max 15
_cell_measurement_theta_min 10
_cell_volume 4662.7(10)
_computing_cell_refinement 'R3m/V diffractometer control program'
_computing_data_collection 'R3m/V diffractometer control program'
_computing_data_reduction 'R3m/V diffractometer control program'
_computing_molecular_graphics 'SHELXTL-Plus (Sheldrick, 1990b)'
_computing_publication_material SHELXL93
_computing_structure_refinement 'SHELXL93 (Sheldrick, 1993)'
_computing_structure_solution 'SHELXS86 (Sheldrick, 1990a)'
_diffrn_ambient_temperature 220(2)
_diffrn_measurement_device R3m/V
_diffrn_measurement_method \w/2\q
_diffrn_radiation_monochromator graphite
_diffrn_radiation_source 'fine-focus sealed tube'
_diffrn_radiation_type MoK\a
_diffrn_radiation_wavelength 0.71073
_diffrn_reflns_av_sigmaI/netI 0.0535
_diffrn_reflns_limit_h_max 14
_diffrn_reflns_limit_h_min 0
_diffrn_reflns_limit_k_max 22
_diffrn_reflns_limit_k_min 0
_diffrn_reflns_limit_l_max 24
_diffrn_reflns_limit_l_min 0
_diffrn_reflns_number 4108
_diffrn_reflns_theta_max 25.01
_diffrn_reflns_theta_min 2.00
_diffrn_standards_decay_% 0
_diffrn_standards_interval_count 150
_diffrn_standards_number 3
_exptl_absorpt_coefficient_mu 0.68
_exptl_absorpt_correction_T_max 0.88
_exptl_absorpt_correction_T_min 0.77
_exptl_absorpt_correction_type '\y scan (SHELXTL-Plus; Sheldrick, 1990)'
_exptl_crystal_colour orange
_exptl_crystal_density_diffrn 1.417
_exptl_crystal_density_method 'not measured'
_exptl_crystal_description plate
_exptl_crystal_F_000 2080
_exptl_crystal_size_max 0.35
_exptl_crystal_size_mid 0.25
_exptl_crystal_size_min 0.15
_refine_diff_density_max 0.33
_refine_diff_density_min -0.26
_refine_ls_extinction_method none
_refine_ls_goodness_of_fit_all 1.02
_refine_ls_goodness_of_fit_obs 1.086
_refine_ls_hydrogen_treatment 'H atoms riding (C---H 0.96\%A)'
_refine_ls_matrix_type full
_refine_ls_number_parameters 307
_refine_ls_number_reflns 3674
_refine_ls_number_restraints 0
_refine_ls_restrained_S_all 1.044
_refine_ls_restrained_S_obs 1.086
_refine_ls_R_factor_all 0.081
_refine_ls_R_factor_obs .043
_refine_ls_shift/esd_max 0.000
_refine_ls_shift/esd_mean 0.000
_refine_ls_structure_factor_coef Fsqd
_refine_ls_weighting_details 'w = 1/[\s^2^(Fo^2^)+(0.0401P)^2^+1.35P] where P = (Fo^2^+2Fc^2^)/3'
_refine_ls_weighting_scheme calc
_refine_ls_wR_factor_all 0.102
_refine_ls_wR_factor_obs .086
_reflns_number_observed 2794
_reflns_number_total 4108
_reflns_observed_criterion >4sigma(F)
_cod_data_source_file bk1350.cif
_cod_data_source_block eb-ylfe5
_cod_depositor_comments
;
The following automatic conversions were performed:

'_refine_ls_weighting_scheme' value 'calc w =
1/[\s^2^(Fo^2^)+(0.0401P)^2^+1.35P] where P = (Fo^2^+2Fc^2^)/3' was
changed to 'calc'. New tag '_refine_ls_weighting_details' was
created. The value of the new tag was set to 'w =
1/[\s^2^(Fo^2^)+(0.0401P)^2^+1.35P] where P = (Fo^2^+2Fc^2^)/3'.

Automatic conversion script
Id: cif_fix_values 3143 2015-03-26 13:38:13Z robertas 
;
_cod_database_code 2007142

loop_
_symmetry_equiv_pos_as_xyz
'x, y, z'
'-x+1/2, -y, z+1/2'
'-x, y+1/2, -z+1/2'
'x+1/2, -y+1/2, -z'
'-x, -y, -z'
'x-1/2, y, -z-1/2'
'x, -y-1/2, z-1/2'
'-x-1/2, y-1/2, z'

loop_
_atom_site_aniso_label
_atom_site_aniso_U_11
_atom_site_aniso_U_22
_atom_site_aniso_U_33
_atom_site_aniso_U_12
_atom_site_aniso_U_13
_atom_site_aniso_U_23
Fe .0377(3) .0272(2) .0207(2) -.0033(2) -.0007(2) -.0010(2)
C1 .028(2) .026(2) .023(2) .0017(13) -.0028(13) -.0022(13)
C11 .022(2) .034(2) .026(2) .0045(13) -.0042(13) -.0051(14)
C12 .025(2) .040(2) .032(2) .002(2) -.0054(15) -.008(2)
C13 .035(2) .044(2) .039(2) .012(2) -.003(2) -.016(2)
C14 .038(2) .061(2) .028(2) .013(2) .002(2) -.009(2)
C15 .034(2) .048(2) .027(2) .005(2) -.0010(15) .003(2)
C16 .031(2) .035(2) .029(2) .0073(15) -.0039(14) -.0045(14)
O12 .0412(14) .0313(12) .0431(14) .0046(11) .0041(11) -.0067(10)
C17 .047(2) .033(2) .059(2) .008(2) -.005(2) -.011(2)
O15 .061(2) .055(2) .0300(12) .0061(14) .0107(11) .0084(12)
C18 .056(2) .079(3) .038(2) .007(2) .017(2) .012(2)
C21 .027(2) .027(2) .020(2) .0044(13) -.0027(13) -.0100(13)
C22 .034(2) .031(2) .020(2) .0061(15) -.0039(14) -.0065(13)
C23 .027(2) .046(2) .030(2) .009(2) -.0064(15) -.010(2)
C24 .025(2) .053(2) .031(2) -.002(2) -.0016(15) -.013(2)
C25 .033(2) .039(2) .023(2) -.005(2) -.0006(14) -.0120(14)
C26 .025(2) .029(2) .025(2) .0032(14) -.0057(14) -.0072(14)
O22 .0392(13) .0363(12) .0315(12) .0099(10) -.0093(11) .0019(10)
C27 .059(2) .050(2) .049(2) .020(2) -.011(2) .005(2)
O25 .0357(13) .0541(15) .0422(14) -.0155(12) -.0030(12) .0057(12)
C28 .043(2) .069(3) .041(2) -.023(2) .005(2) -.005(2)
C29 .035(2) .027(2) .031(2) -.0039(14) -.004(2) -.0036(14)
N30 .053(2) .033(2) .048(2) -.0013(14) -.012(2) .0000(14)
C31 .031(2) .030(2) .0186(14) .0008(15) -.0023(14) -.0008(12)
C32 .031(2) .048(2) .031(2) -.007(2) .0046(14) -.008(2)
C33 .056(2) .045(2) .026(2) -.024(2) .004(2) -.005(2)
C34 .065(3) .026(2) .031(2) .001(2) -.004(2) -.0030(15)
C35 .044(2) .033(2) .031(2) .007(2) -.009(2) -.0026(14)
C36 .113(4) .033(2) .032(2) .002(2) -.014(2) .009(2)
C37 .088(3) .065(3) .035(2) -.013(3) -.029(2) .011(2)
C38 .110(4) .047(2) .025(2) -.023(3) .010(2) -.008(2)
C39 .072(3) .061(3) .044(2) -.022(2) .028(2) -.010(2)
C40 .098(4) .054(3) .033(2) -.037(3) .011(2) .003(2)

loop_
_atom_site_label
_atom_site_fract_x
_atom_site_fract_y
_atom_site_fract_z
_atom_site_U_iso_or_equiv
_atom_site_thermal_displace_type
_atom_site_calc_flag
_atom_site_refinement_flags
_atom_site_occupancy
_atom_site_disorder_group
_atom_site_type_symbol
Fe .21152(4) .33481(2) .28593(2) .02851(13) Uani d . 1 . Fe
C1 .2367(2) .43008(14) .41537(14) .0257(7) Uani d . 1 . C
H1 .1976(2) .46376(14) .38724(14) .031 Uiso calc R 1 . H
C11 .1847(2) .4380(2) .48395(15) .0271(7) Uani d . 1 . C
C12 .1628(3) .5058(2) .5081(2) .0324(7) Uani d . 1 . C
C13 .1123(3) .5146(2) .5689(2) .0393(8) Uani d . 1 . C
H13 .0978(3) .5596(2) .5843(2) .047 Uiso calc R 1 . H
C14 .0830(3) .4572(2) .6070(2) .0424(9) Uani d . 1 . C
H14 .0496(3) .4636(2) .6478(2) .051 Uiso calc R 1 . H
C15 .1037(3) .3906(2) .5841(2) .0361(8) Uani d . 1 . C
C16 .1543(3) .3812(2) .52280(14) .0316(7) Uani d . 1 . C
H16 .1680(3) .3361(2) .50768(14) .038 Uiso calc R 1 . H
O12 .1950(2) .56011(11) .46787(11) .0385(6) Uani d . 1 . O
C17 .1675(3) .6294(2) .4879(2) .0460(9) Uani d . 1 . C
H17A .1945(3) .6621(2) .4558(2) .069 Uiso calc R 1 . H
H17B .2014(3) .6390(2) .5297(2) .069 Uiso calc R 1 . H
H17C .0881(3) .6337(2) .4917(2) .069 Uiso calc R 1 . H
O15 .0780(2) .32975(13) .61734(11) .0485(6) Uani d . 1 . O
C18 .0248(3) .3373(2) .6798(2) .0580(11) Uani d . 1 . C
H18A .0110(3) .2919(2) .6983(2) .087 Uiso calc R 1 . H
H18B -.0446(3) .3616(2) .6743(2) .087 Uiso calc R 1 . H
H18C .0722(3) .3635(2) .7088(2) .087 Uiso calc R 1 . H
C21 .3587(2) .45186(15) .41411(14) .0246(7) Uani d . 1 . C
C22 .4417(3) .4172(2) .45022(14) .0284(7) Uani d . 1 . C
C23 .5517(3) .4392(2) .4471(2) .0342(8) Uani d . 1 . C
H23 .6058(3) .4149(2) .4705(2) .041 Uiso calc R 1 . H
C24 .5826(3) .4966(2) .4097(2) .0363(8) Uani d . 1 . C
H24 .6568(3) .5106(2) .4086(2) .044 Uiso calc R 1 . H
C25 .5038(3) .5331(2) .37418(15) .0317(7) Uani d . 1 . C
C26 .3927(2) .5099(2) .37653(14) .0267(7) Uani d . 1 . C
O22 .4066(2) .36169(11) .48826(10) .0356(5) Uani d . 1 . O
C27 .4893(3) .3139(2) .5112(2) .0525(10) Uani d . 1 . C
H27A .4545(3) .2779(2) .5369(2) .079 Uiso calc R 1 . H
H27B .5425(3) .3385(2) .5378(2) .079 Uiso calc R 1 . H
H27C .5267(3) .2932(2) .4742(2) .079 Uiso calc R 1 . H
O25 .5234(2) .59028(12) .33563(11) .0440(6) Uani d . 1 . O
C28 .6339(3) .6190(2) .3372(2) .0511(10) Uani d . 1 . C
H28A .6377(3) .6588(2) .3084(2) .077 Uiso calc R 1 . H
H28B .6863(3) .5842(2) .3230(2) .077 Uiso calc R 1 . H
H28C .6515(3) .6334(2) .3813(2) .077 Uiso calc R 1 . H
C29 .3126(3) .5482(2) .3382(2) .0312(7) Uani d . 1 . C
N30 .2497(3) .57800(15) .30596(14) .0446(7) Uani d . 1 . N
C31 .2158(3) .35894(15) .38475(13) .0265(7) Uani d . 1 . C
C32 .1088(3) .3343(2) .36574(15) .0365(8) Uani d . 1 . C
H32 .0425(3) .3592(2) .36960(15) .044 Uiso calc R 1 . H
C33 .1195(3) .2658(2) .34001(15) .0425(9) Uani d . 1 . C
H33 .0618(3) .2377(2) .32460(15) .051 Uiso calc R 1 . H
C34 .2332(3) .2477(2) .34191(15) .0406(8) Uani d . 1 . C
H34 .2640(3) .2058(2) .32737(15) .049 Uiso calc R 1 . H
C35 .2921(3) .3044(2) .36981(15) .0360(8) Uani d . 1 . C
H35 .3685(3) .3058(2) .37720(15) .043 Uiso calc R 1 . H
C36 .1860(4) .4207(2) .2282(2) .0597(12) Uani d . 1 . C
H36 .1509(4) .4619(2) .2411(2) .072 Uiso calc R 1 . H
C37 .1335(4) .3609(2) .2005(2) .0627(12) Uani d . 1 . C
H37 .0577(4) .3559(2) .1924(2) .075 Uiso calc R 1 . H
C38 .2158(4) .3105(2) .1876(2) .0609(12) Uani d . 1 . C
H38 .2041(4) .2666(2) .1691(2) .073 Uiso calc R 1 . H
C39 .3190(4) .3380(2) .2076(2) .0591(11) Uani d . 1 . C
H39 .3875(4) .3155(2) .2049(2) .071 Uiso calc R 1 . H
C40 .3000(4) .4063(2) .2325(2) .0615(12) Uani d . 1 . C
H40 .3542(4) .4364(2) .2490(2) .074 Uiso calc R 1 . H

loop_
_atom_type_symbol
_atom_type_description
_atom_type_scat_dispersion_real
_atom_type_scat_dispersion_imag
_atom_type_scat_source
C C 0.0033 0.0016 'International Tables Vol C Tables 4.2.6.8 and 6.1.1.4'
H H 0.0000 0.0000 'International Tables Vol C Tables 4.2.6.8 and 6.1.1.4'
O O 0.0106 0.0060 'International Tables Vol C Tables 4.2.6.8 and 6.1.1.4'
Fe Fe 0.3463 0.8444 'International Tables Vol C Tables 4.2.6.8 and 6.1.1.4'
N N 0.0061 0.0033 'International Tables Vol C Tables 4.2.6.8 and 6.1.1.4'

loop_
_geom_angle_atom_site_label_1
_geom_angle_atom_site_label_2
_geom_angle_atom_site_label_3
_geom_angle
_geom_angle_publ_flag
C34 Fe C37 137.45(15) ?
C34 Fe C32 68.16(14) ?
C37 Fe C32 113.7(2) ?
C34 Fe C36 178.2(2) ?
C37 Fe C36 40.82(15) ?
C32 Fe C36 111.7(2) ?
C34 Fe C33 40.43(14) ?
C37 Fe C33 111.6(2) ?
C32 Fe C33 40.62(13) ?
C36 Fe C33 138.4(2) ?
C34 Fe C40 141.1(2) ?
C37 Fe C40 67.8(2) ?
C32 Fe C40 137.8(2) ?
C36 Fe C40 40.1(2) ?
C33 Fe C40 178.2(2) ?
C34 Fe C35 40.55(12) ?
C37 Fe C35 177.4(2) ?
C32 Fe C35 67.74(14) ?
C36 Fe C35 141.19(15) ?
C33 Fe C35 67.88(14) ?
C40 Fe C35 112.8(2) ?
C34 Fe C39 112.3(2) ?
C37 Fe C39 67.6(2) ?
C32 Fe C39 177.70(15) ?
C36 Fe C39 67.9(2) ?
C33 Fe C39 141.1(2) ?
C40 Fe C39 40.5(2) ?
C35 Fe C39 111.0(2) ?
C34 Fe C38 110.89(15) ?
C37 Fe C38 40.2(2) ?
C32 Fe C38 142.1(2) ?
C36 Fe C38 68.0(2) ?
C33 Fe C38 113.06(14) ?
C40 Fe C38 67.7(2) ?
C35 Fe C38 137.4(2) ?
C39 Fe C38 40.1(2) ?
C34 Fe C31 68.58(12) ?
C37 Fe C31 142.0(2) ?
C32 Fe C31 40.59(12) ?
C36 Fe C31 112.59(13) ?
C33 Fe C31 68.51(12) ?
C40 Fe C31 110.81(13) ?
C35 Fe C31 40.47(11) ?
C39 Fe C31 137.23(15) ?
C38 Fe C31 177.1(2) ?
C31 C1 C21 113.4(2) y
C31 C1 C11 113.2(2) y
C21 C1 C11 112.3(2) y
C16 C11 C12 118.1(3) y
C16 C11 C1 123.0(3) y
C12 C11 C1 118.9(3) y
O12 C12 C13 124.0(3) y
O12 C12 C11 115.7(3) y
C13 C12 C11 120.2(3) y
C12 C13 C14 120.7(3) y
C15 C14 C13 119.8(3) y
C14 C15 O15 124.9(3) y
C14 C15 C16 119.9(3) y
O15 C15 C16 115.2(3) y
C11 C16 C15 121.3(3) y
C12 O12 C17 117.8(3) y
C15 O15 C18 116.8(3) y
C22 C21 C26 116.7(3) y
C22 C21 C1 123.0(3) y
C26 C21 C1 120.2(3) y
O22 C22 C23 123.3(3) y
O22 C22 C21 116.1(3) y
C23 C22 C21 120.6(3) y
C24 C23 C22 121.3(3) y
C25 C24 C23 120.3(3) y
O25 C25 C24 126.0(3) y
O25 C25 C26 115.8(3) y
C24 C25 C26 118.2(3) y
C25 C26 C21 122.8(3) y
C25 C26 C29 117.1(3) y
C21 C26 C29 120.0(3) y
C22 O22 C27 117.6(3) y
C22 O22 C35 88.3(2) n
C27 O22 C35 110.5(2) n
C25 O25 C28 116.9(3) y
N30 C29 C26 178.1(3) y
C35 C31 C32 106.4(3) ?
C35 C31 C1 129.8(3) ?
C32 C31 C1 123.9(3) ?
C35 C31 Fe 69.1(2) ?
C32 C31 Fe 68.8(2) ?
C1 C31 Fe 127.2(2) ?
C33 C32 C31 108.9(3) ?
C33 C32 Fe 69.8(2) ?
C31 C32 Fe 70.6(2) ?
C34 C33 C32 107.8(3) ?
C34 C33 Fe 69.5(2) ?
C32 C33 Fe 69.5(2) ?
C33 C34 C35 107.9(3) ?
C33 C34 Fe 70.1(2) ?
C35 C34 Fe 70.2(2) ?
C34 C35 C31 109.0(3) ?
C34 C35 Fe 69.3(2) ?
C31 C35 Fe 70.4(2) ?
C34 C35 O22 146.8(2) ?
C31 C35 O22 81.7(2) ?
Fe C35 O22 141.93(14) ?
C40 C36 C37 107.4(4) ?
C40 C36 Fe 70.0(2) ?
C37 C36 Fe 69.3(2) ?
C38 C37 C36 108.3(4) ?
C38 C37 Fe 70.6(2) ?
C36 C37 Fe 69.8(2) ?
C37 C38 C39 108.1(4) ?
C37 C38 Fe 69.2(2) ?
C39 C38 Fe 69.9(2) ?
C38 C39 C40 107.8(4) ?
C38 C39 Fe 70.0(2) ?
C40 C39 Fe 69.4(2) ?
C36 C40 C39 108.4(4) ?
C36 C40 Fe 69.9(2) ?
C39 C40 Fe 70.1(2) ?

loop_
_geom_bond_atom_site_label_1
_geom_bond_atom_site_label_2
_geom_bond_site_symmetry_2
_geom_bond_distance
_geom_bond_publ_flag
Fe C31 . 2.062(3) y
Fe C32 . 2.038(3) y
Fe C33 . 2.042(3) y
Fe C34 . 2.034(3) y
Fe C35 . 2.045(3) y
Fe C36 . 2.041(4) y
Fe C37 . 2.034(4) y
Fe C38 . 2.052(3) y
Fe C39 . 2.051(3) y
Fe C40 . 2.043(4) y
C1 C31 . 1.516(4) y
C1 C21 . 1.523(4) y
C1 C11 . 1.535(4) y
C11 C16 . 1.391(4) y
C11 C12 . 1.409(4) y
C12 O12 . 1.376(4) y
C12 C13 . 1.388(4) y
C13 C14 . 1.389(5) y
C14 C15 . 1.377(4) y
C15 O15 . 1.380(4) y
C15 C16 . 1.398(4) y
O12 C17 . 1.424(4) y
O15 C18 . 1.429(4) y
C21 C22 . 1.403(4) y
C21 C26 . 1.408(4) y
C22 O22 . 1.379(4) y
C22 C23 . 1.388(4) y
C23 C24 . 1.385(4) y
C24 C25 . 1.379(4) y
C25 O25 . 1.365(4) y
C25 C26 . 1.406(4) y
C26 C29 . 1.437(4) y
O22 C27 . 1.428(4) y
O22 C35 . 2.981(4) n
O25 C28 . 1.436(4) y
C29 N30 . 1.151(4) y
C31 C35 . 1.420(4) ?
C31 C32 . 1.422(4) ?
C32 C33 . 1.416(4) ?
C33 C34 . 1.408(5) ?
C34 C35 . 1.413(4) ?
C36 C40 . 1.399(6) ?
C36 C37 . 1.421(5) ?
C37 C38 . 1.403(6) ?
C38 C39 . 1.406(6) ?
C39 C40 . 1.417(5) ?

loop_
_geom_torsion_atom_site_label_1
_geom_torsion_atom_site_label_2
_geom_torsion_atom_site_label_3
_geom_torsion_atom_site_label_4
_geom_torsion
C1 C11 C12 O12 -2.6(4)
C1 C21 C22 O22 -0.6(4)
C1 C21 C26 C29 -1.2(4)
C17 O12 O15 C18 -3.9(3)
C27 O22 O25 C28 -23.3(3)
